data_2310163
loop_
_publ_author_name
'Ventruti, Gennaro'
'Scordari, Fernando'
'Bellatreccia, Fabio'
'Della Ventura, Giancarlo'
'Sodo, Armida'

_publ_section_title
;
 Calcium tartrate esahydrate, CaC4H4O6&#x00B7;6H2O: a structural and
 spectroscopic study.
;
_journal_coden_ASTM ACSBDA
_journal_coeditor_code BP5075
_journal_issue 1
_journal_name_full
;
 Acta Crystallographica, Section B: Structural Science, Crystal
 Engineering and Materials
;
_journal_page_first 68
_journal_page_last 73
_journal_paper_doi 10.1107/S2052520614027516
_journal_volume 71
_journal_year 2015
_chemical_formula_sum 'C4 H16 Ca O12'
_chemical_formula_weight 296.25
_space_group_crystal_system orthorhombic
_space_group_IT_number 18
_space_group_name_Hall 'P 2 2ab'
_space_group_name_H-M_alt 'P 21 21 2'
_symmetry_space_group_name_Hall 'P 2 2ab'
_symmetry_space_group_name_H-M 'P 21 21 2'
_atom_sites_solution_hydrogens difmap
_audit_creation_method SHELXL-2013
_cell_angle_alpha 90
_cell_angle_beta 90
_cell_angle_gamma 90
_cell_formula_units_Z 2
_cell_length_a 7.73900(10)
_cell_length_b 12.8030(2)
_cell_length_c 5.82900(10)
_cell_measurement_temperature 293(2)
_cell_volume 577.551(15)
_computing_structure_refinement 'SHELXL-2013 (Sheldrick, 2013)'
_diffrn_ambient_temperature 293(2)
_diffrn_measured_fraction_theta_full 1.000
_diffrn_measured_fraction_theta_max 0.998
_diffrn_measurement_device_type 'Bruker APEXII'
_diffrn_radiation_type MoK\a
_diffrn_radiation_wavelength 0.71073
_diffrn_reflns_av_R_equivalents 0.0245
_diffrn_reflns_limit_h_max 11
_diffrn_reflns_limit_h_min -10
_diffrn_reflns_limit_k_max 18
_diffrn_reflns_limit_k_min -17
_diffrn_reflns_limit_l_max 6
_diffrn_reflns_limit_l_min -8
_diffrn_reflns_number 8303
_diffrn_reflns_theta_full 25.242
_diffrn_reflns_theta_max 30.529
_diffrn_reflns_theta_min 3.076
_exptl_absorpt_coefficient_mu 0.601
_exptl_crystal_density_diffrn 1.704
_exptl_crystal_F_000 312
_exptl_crystal_size_max 0.220
_exptl_crystal_size_mid 0.200
_exptl_crystal_size_min 0.070
_refine_diff_density_max 0.293
_refine_diff_density_min -0.188
_refine_ls_abs_structure_details
;
 Flack x determined using 679 quotients [(I+)-(I-)]/[(I+)+(I-)]
 (Parsons and Flack (2004), Acta Cryst. A60, s61).
;
_refine_ls_abs_structure_Flack -0.173(15)
_refine_ls_extinction_method none
_refine_ls_goodness_of_fit_ref 0.680
_refine_ls_hydrogen_treatment refxyz
_refine_ls_matrix_type full
_refine_ls_number_parameters 102
_refine_ls_number_reflns 1759
_refine_ls_number_restraints 8
_refine_ls_restrained_S_all 0.679
_refine_ls_R_factor_all 0.0228
_refine_ls_R_factor_gt 0.0214
_refine_ls_shift/su_max 0.000
_refine_ls_shift/su_mean 0.000
_refine_ls_structure_factor_coef Fsqd
_refine_ls_weighting_details 'w=1/[\s^2^(Fo^2^)+(0.1000P)^2^] where P=(Fo^2^+2Fc^2^)/3'
_refine_ls_weighting_scheme calc
_refine_ls_wR_factor_gt 0.0709
_refine_ls_wR_factor_ref 0.0748
_reflns_number_gt 1700
_reflns_number_total 1759
_reflns_threshold_expression 'I > 2\s(I)'
_cod_data_source_file bp5075sup1.cf
_cod_data_source_block I
_cod_database_code 2310163
_cod_database_fobs_code 2310163
_shelx_space_group_comment
;
The symmetry employed for this shelxl refinement is uniquely defined
by the following loop, which should always be used as a source of
symmetry information in preference to the above space-group names.
They are only intended as comments.
;
_shelxl_version_number .2013

loop_
_space_group_symop_operation_xyz
'x, y, z'
'-x, -y, z'
'x+1/2, -y+1/2, -z'
'-x+1/2, y+1/2, -z'

loop_
_atom_site_type_symbol
_atom_site_label
_atom_site_fract_x
_atom_site_fract_y
_atom_site_fract_z
_atom_site_U_iso_or_equiv
_atom_site_adp_type
_atom_site_calc_flag
_atom_site_occupancy
Ca Ca1 0.0000 0.5000 0.31079(6) 0.01632(12) Uani d 1
O O1 -0.01771(16) 0.37975(10) -0.00915(19) 0.0242(2) Uani d 1
O O2 0.18578(15) 0.53433(11) 0.6286(2) 0.0263(3) Uani d 1
O O3 0.42004(16) 0.60400(11) 0.7860(2) 0.0287(3) Uani d 1
O O4 0.31487(15) 0.53668(11) 0.2164(2) 0.0267(3) Uani d 1
O O5 0.1153(3) 0.32751(12) 0.4185(3) 0.0450(4) Uani d 1
O O6 0.22163(16) 0.79013(10) 0.1646(3) 0.0325(3) Uani d 1
C C1 0.34089(18) 0.56254(11) 0.6220(2) 0.0177(3) Uani d 1
C C2 0.43903(19) 0.54806(11) 0.3954(2) 0.0178(2) Uani d 1
H H1 0.079(3) 0.3486(18) -0.059(5) 0.029 Uiso d 1
H H2 -0.065(3) 0.4106(17) -0.129(4) 0.029 Uiso d 1
H H3 0.166(4) 0.311(3) 0.551(5) 0.054 Uiso d 1
H H4 0.141(4) 0.275(2) 0.323(6) 0.054 Uiso d 1
H H5 0.132(3) 0.833(2) 0.165(6) 0.039 Uiso d 1
H H6 0.188(4) 0.7346(19) 0.092(5) 0.039 Uiso d 1
H H7 0.508(3) 0.6119(16) 0.376(4) 0.021 Uiso d 1
H H8 0.359(3) 0.560(2) 0.085(4) 0.032 Uiso d 1

loop_
_atom_site_aniso_label
_atom_site_aniso_U_11
_atom_site_aniso_U_22
_atom_site_aniso_U_33
_atom_site_aniso_U_12
_atom_site_aniso_U_13
_atom_site_aniso_U_23
Ca1 0.01416(17) 0.02106(19) 0.01374(18) -0.00108(12) 0.000 0.000
O1 0.0233(5) 0.0320(5) 0.0173(5) 0.0057(4) -0.0001(4) 0.0006(4)
O2 0.0159(4) 0.0431(6) 0.0198(5) -0.0054(5) 0.0036(4) -0.0066(4)
O3 0.0235(5) 0.0429(6) 0.0198(5) -0.0088(5) -0.0012(4) -0.0071(5)
O4 0.0165(4) 0.0488(7) 0.0149(4) 0.0020(5) -0.0017(4) 0.0060(5)
O5 0.0694(11) 0.0289(6) 0.0368(8) 0.0064(7) -0.0244(8) -0.0017(6)
O6 0.0222(5) 0.0302(6) 0.0452(8) -0.0029(4) -0.0006(5) -0.0055(6)
C1 0.0160(6) 0.0219(6) 0.0152(5) 0.0009(4) 0.0009(4) -0.0014(5)
C2 0.0135(5) 0.0255(6) 0.0144(5) 0.0009(5) -0.0001(4) 0.0010(5)

loop_
_atom_type_symbol
_atom_type_description
_atom_type_scat_dispersion_real
_atom_type_scat_dispersion_imag
_atom_type_scat_source
C C 0.0033 0.0016 'International Tables Vol C Tables 4.2.6.8 and 6.1.1.4'
H H 0.0000 0.0000 'International Tables Vol C Tables 4.2.6.8 and 6.1.1.4'
O O 0.0106 0.0060 'International Tables Vol C Tables 4.2.6.8 and 6.1.1.4'
Ca Ca 0.2262 0.3064 'International Tables Vol C Tables 4.2.6.8 and 6.1.1.4'

loop_
_geom_angle_atom_site_label_1
_geom_angle_atom_site_label_2
_geom_angle_atom_site_label_3
_geom_angle_site_symmetry_1
_geom_angle_site_symmetry_3
_geom_angle
O1 Ca1 O1 . 2_565 79.30(6)
O1 Ca1 O2 . . 138.50(4)
O1 Ca1 O2 2_565 . 116.53(4)
O1 Ca1 O2 . 2_565 116.53(4)
O1 Ca1 O2 2_565 2_565 138.50(4)
O2 Ca1 O2 . 2_565 78.13(6)
O1 Ca1 O5 . . 69.32(5)
O1 Ca1 O5 2_565 . 138.21(6)
O2 Ca1 O5 . . 75.46(5)
O2 Ca1 O5 2_565 . 81.68(6)
O1 Ca1 O5 . 2_565 138.21(6)
O1 Ca1 O5 2_565 2_565 69.32(5)
O2 Ca1 O5 . 2_565 81.68(6)
O2 Ca1 O5 2_565 2_565 75.46(5)
O5 Ca1 O5 . 2_565 150.47(9)
O1 Ca1 O4 . 2_565 70.22(4)
O1 Ca1 O4 2_565 2_565 90.29(4)
O2 Ca1 O4 . 2_565 141.25(4)
O2 Ca1 O4 2_565 2_565 63.66(4)
O5 Ca1 O4 . 2_565 103.70(5)
O5 Ca1 O4 2_565 2_565 82.74(6)
O1 Ca1 O4 . . 90.29(4)
O1 Ca1 O4 2_565 . 70.22(4)
O2 Ca1 O4 . . 63.66(4)
O2 Ca1 O4 2_565 . 141.25(4)
O5 Ca1 O4 . . 82.74(6)
O5 Ca1 O4 2_565 . 103.70(5)
O4 Ca1 O4 2_565 . 154.99(5)
C1 O2 Ca1 . . 127.30(10)
C2 O4 Ca1 . . 120.43(9)
O2 C1 O3 . . 124.49(14)
O2 C1 C2 . . 117.73(13)
O3 C1 C2 . . 117.76(13)
O4 C2 C1 . . 107.98(12)
O4 C2 C2 . 2_665 109.20(11)
C1 C2 C2 . 2_665 113.39(9)

loop_
_geom_bond_atom_site_label_1
_geom_bond_atom_site_label_2
_geom_bond_site_symmetry_2
_geom_bond_distance
Ca1 O1 . 2.4222(12)
Ca1 O1 2_565 2.4222(12)
Ca1 O2 . 2.3858(12)
Ca1 O2 2_565 2.3858(12)
Ca1 O5 . 2.4631(15)
Ca1 O5 2_565 2.4631(15)
Ca1 O4 2_565 2.5419(12)
Ca1 O4 . 2.5419(12)
O2 C1 . 1.2541(18)
O3 C1 . 1.2535(18)
O4 C2 . 1.4259(18)
C1 C2 . 1.535(2)
C2 C2 2_665 1.551(3)

loop_
_geom_hbond_atom_site_label_D
_geom_hbond_atom_site_label_H
_geom_hbond_atom_site_label_A
_geom_hbond_site_symmetry_A
_geom_hbond_distance_DH
_geom_hbond_distance_HA
_geom_hbond_distance_DA
_geom_hbond_angle_DHA
O1 H1 O6 4_545 0.90(2) 1.82(2) 2.7180(17) 178(2)
O1 H2 O2 2_564 0.883(19) 1.834(19) 2.7131(16) 173(3)
O4 H8 O3 1_554 0.89(2) 1.89(2) 2.7746(18) 171(2)
O5 H3 O6 4_546 0.89(2) 1.89(2) 2.780(2) 174(3)
O5 H4 O3 4_546 0.90(2) 2.33(3) 3.112(2) 146(3)
O6 H5 O3 3_466 0.88(2) 1.85(2) 2.7143(18) 165(3)
O6 H6 O1 2_565 0.87(2) 2.06(2) 2.8717(18) 156(3)
